data_4345359
loop_
_publ_author_name
'Botezat, Olga'
'van Leusen, Jan'
'Kravtsov, Victor Ch'
'K\"ogerler, Paul'
'Baca, Svetlana G.'

_publ_section_title
;
 Ultralarge 3d/4f Coordination Wheels: From Carboxylate/Amino
 Alcohol-Supported {Fe4Ln2} to {Fe18Ln6} Rings.
;
_journal_issue 4
_journal_name_full 'Inorganic chemistry'
_journal_page_first 1814
_journal_page_last 1822
_journal_paper_doi 10.1021/acs.inorgchem.6b02100
_journal_volume 56
_journal_year 2017
_chemical_formula_sum 'C50 H104 Cl4 Er2 Fe4 N22 O22'
_chemical_formula_weight 2065.27
_chemical_name_systematic
; 
 ? 
;
_space_group_IT_number 14
_symmetry_cell_setting monoclinic
_symmetry_space_group_name_Hall '-P 2yn'
_symmetry_space_group_name_H-M 'P 1 21/n 1'
_atom_sites_solution_hydrogens geom
_atom_sites_solution_primary direct
_atom_sites_solution_secondary difmap
_audit_creation_method SHELXL-97
_cell_angle_alpha 90.00
_cell_angle_beta 101.291(3)
_cell_angle_gamma 90.00
_cell_formula_units_Z 2
_cell_length_a 10.2724(18)
_cell_length_b 18.155(3)
_cell_length_c 22.010(4)
_cell_measurement_reflns_used 3003
_cell_measurement_temperature 100(2)
_cell_measurement_theta_max 21.80
_cell_measurement_theta_min 2.20
_cell_volume 4025.3(12)
_computing_cell_refinement 'Bruker SAINT'
_computing_data_collection 'Bruker APEX2'
_computing_data_reduction 'Bruker SAINT'
_computing_molecular_graphics 'Bruker SHELXTL'
_computing_publication_material 'Bruker SHELXTL'
_computing_structure_refinement 'SHELXL-97 (Sheldrick, 2008)'
_computing_structure_solution 'SHELXS-97 (Sheldrick, 2008)'
_diffrn_ambient_temperature 100(2)
_diffrn_measured_fraction_theta_full 1.000
_diffrn_measured_fraction_theta_max 1.000
_diffrn_measurement_device_type 'Bruker APEX-II CCD'
_diffrn_measurement_method '\f and \w scans'
_diffrn_radiation_monochromator graphite
_diffrn_radiation_source 'fine-focus sealed tube'
_diffrn_radiation_type MoK\a
_diffrn_radiation_wavelength 0.71073
_diffrn_reflns_av_R_equivalents 0.1154
_diffrn_reflns_av_sigmaI/netI 0.0757
_diffrn_reflns_limit_h_max 12
_diffrn_reflns_limit_h_min -12
_diffrn_reflns_limit_k_max 21
_diffrn_reflns_limit_k_min -21
_diffrn_reflns_limit_l_max 26
_diffrn_reflns_limit_l_min -26
_diffrn_reflns_number 42222
_diffrn_reflns_theta_full 25.00
_diffrn_reflns_theta_max 25.00
_diffrn_reflns_theta_min 2.20
_exptl_absorpt_coefficient_mu 2.974
_exptl_absorpt_correction_T_max 0.8417
_exptl_absorpt_correction_T_min 0.6476
_exptl_absorpt_correction_type multi-scan
_exptl_absorpt_process_details sadabs
_exptl_crystal_colour yellow
_exptl_crystal_density_diffrn 1.704
_exptl_crystal_density_method 'not measured'
_exptl_crystal_description rod
_exptl_crystal_F_000 2084
_exptl_crystal_size_max 0.16
_exptl_crystal_size_mid 0.09
_exptl_crystal_size_min 0.06
_refine_diff_density_max 2.401
_refine_diff_density_min -2.406
_refine_diff_density_rms 0.195
_refine_ls_extinction_method none
_refine_ls_goodness_of_fit_ref 1.209
_refine_ls_hydrogen_treatment constr
_refine_ls_matrix_type full
_refine_ls_number_parameters 476
_refine_ls_number_reflns 7093
_refine_ls_number_restraints 42
_refine_ls_restrained_S_all 1.210
_refine_ls_R_factor_all 0.1010
_refine_ls_R_factor_gt 0.0761
_refine_ls_shift/su_max 0.001
_refine_ls_shift/su_mean 0.000
_refine_ls_structure_factor_coef Fsqd
_refine_ls_weighting_details 'calc w=1/[\s^2^(Fo^2^)+(0.0433P)^2^+56.7553P] where P=(Fo^2^+2Fc^2^)/3'
_refine_ls_weighting_scheme calc
_refine_ls_wR_factor_gt 0.1627
_refine_ls_wR_factor_ref 0.1734
_reflns_number_gt 5541
_reflns_number_total 7093
_reflns_threshold_expression >2sigma(I)
_cod_data_source_file ic6b02100_si_009.cif
_cod_data_source_block sb480rn
_cod_depositor_comments
;
The following automatic conversions were performed:

'_symmetry_cell_setting' value 'Monoclinic' changed to 'monoclinic'
according to
/home/data/users/saulius/crontab/automatic-downloads/current/ACS/lib/dictionaries/cif_core.dic
dictionary named 'cif_core.dic' version 2.4.2 from 2011-04-26.

Automatic conversion script
Id: cif_fix_values 4973 2017-02-22 13:04:09Z antanas 
;
_cod_original_sg_symbol_H-M P2(1)/n
_cod_database_code 4345359

loop_
_symmetry_equiv_pos_as_xyz
'x, y, z'
'-x+1/2, y+1/2, -z+1/2'
'-x, -y, -z'
'x-1/2, -y-1/2, z-1/2'

loop_
_atom_site_label
_atom_site_type_symbol
_atom_site_fract_x
_atom_site_fract_y
_atom_site_fract_z
_atom_site_U_iso_or_equiv
_atom_site_adp_type
_atom_site_occupancy
_atom_site_symmetry_multiplicity
_atom_site_calc_flag
_atom_site_refinement_flags
Er1 Er 0.92375(5) 0.10002(3) 0.12650(2) 0.02345(17) Uani 1 1 d .
Fe1 Fe 0.97862(15) -0.08271(9) 0.12969(7) 0.0228(4) Uani 1 1 d .
Fe2 Fe 0.94668(14) 0.17223(9) -0.01230(7) 0.0220(4) Uani 1 1 d .
C1 C 1.2521(10) 0.0961(6) 0.1740(5) 0.025(2) Uani 1 1 d U
H1A H 1.3357 0.1036 0.2045 0.030 Uiso 1 1 calc R
H1B H 1.2679 0.1103 0.1327 0.030 Uiso 1 1 calc R
C2 C 1.2125(10) 0.0166(6) 0.1735(5) 0.024(2) Uani 1 1 d U
H2A H 1.2744 -0.0135 0.1547 0.029 Uiso 1 1 calc R
H2B H 1.2166 -0.0008 0.2165 0.029 Uiso 1 1 calc R
C3 C 1.1618(11) 0.2192(7) 0.1699(5) 0.029(3) Uani 1 1 d .
H3A H 1.2512 0.2375 0.1891 0.035 Uiso 1 1 calc R
H3B H 1.0956 0.2508 0.1845 0.035 Uiso 1 1 calc R
C4 C 1.1434(10) 0.2253(6) 0.1006(5) 0.023(2) Uani 1 1 d .
H4A H 1.1232 0.2769 0.0875 0.027 Uiso 1 1 calc R
H4B H 1.2258 0.2103 0.0869 0.027 Uiso 1 1 calc R
C5 C 1.1469(11) 0.1405(7) 0.2574(5) 0.029(3) Uani 1 1 d .
H5A H 1.2091 0.1780 0.2791 0.035 Uiso 1 1 calc R
H5B H 1.1777 0.0915 0.2741 0.035 Uiso 1 1 calc R
C6 C 1.0100(11) 0.1550(7) 0.2696(5) 0.032(3) Uani 1 1 d .
H6A H 1.0096 0.1485 0.3142 0.038 Uiso 1 1 calc R
H6B H 0.9832 0.2062 0.2579 0.038 Uiso 1 1 calc R
C7 C 0.6372(11) 0.0431(7) 0.1549(6) 0.033(3) Uani 1 1 d .
H7A H 0.5402 0.0343 0.1467 0.040 Uiso 1 1 calc R
H7B H 0.6641 0.0615 0.1979 0.040 Uiso 1 1 calc R
C8 C 0.7079(11) -0.0279(7) 0.1482(6) 0.029(3) Uani 1 1 d .
H8A H 0.7122 -0.0580 0.1861 0.034 Uiso 1 1 calc R
H8B H 0.6577 -0.0561 0.1127 0.034 Uiso 1 1 calc R
C9 C 0.6162(11) 0.0753(7) 0.0460(5) 0.028(3) Uani 1 1 d U
H9A H 0.5199 0.0859 0.0350 0.034 Uiso 1 1 calc R
H9B H 0.6287 0.0215 0.0424 0.034 Uiso 1 1 calc R
C10 C 0.6874(10) 0.1154(7) 0.0015(5) 0.028(3) Uani 1 1 d U
H10A H 0.6643 0.0927 -0.0401 0.034 Uiso 1 1 calc R
H10B H 0.6593 0.1676 -0.0019 0.034 Uiso 1 1 calc R
C11 C 0.6159(11) 0.1734(7) 0.1219(6) 0.031(3) Uani 1 1 d .
H11A H 0.5326 0.1684 0.1378 0.038 Uiso 1 1 calc R
H11B H 0.5958 0.2009 0.0823 0.038 Uiso 1 1 calc R
C12 C 0.7164(11) 0.2148(7) 0.1677(6) 0.033(3) Uani 1 1 d .
H12A H 0.6853 0.2659 0.1717 0.039 Uiso 1 1 calc R
H12B H 0.7277 0.1908 0.2089 0.039 Uiso 1 1 calc R
C13 C 0.8295(10) 0.3204(7) 0.0129(6) 0.028(3) Uani 1 1 d .
C14 C 0.8134(11) 0.3914(7) -0.0245(6) 0.031(3) Uani 1 1 d .
C15 C 0.808(2) 0.4582(9) 0.0160(8) 0.081(6) Uani 1 1 d .
H15A H 0.8945 0.4648 0.0437 0.122 Uiso 1 1 calc R
H15B H 0.7394 0.4511 0.0406 0.122 Uiso 1 1 calc R
H15C H 0.7874 0.5020 -0.0102 0.122 Uiso 1 1 calc R
C16 C 0.6818(14) 0.3863(8) -0.0707(8) 0.056(4) Uani 1 1 d .
H16A H 0.6721 0.4291 -0.0983 0.084 Uiso 1 1 calc R
H16B H 0.6084 0.3852 -0.0483 0.084 Uiso 1 1 calc R
H16C H 0.6806 0.3412 -0.0953 0.084 Uiso 1 1 calc R
C17 C 0.9222(16) 0.3940(11) -0.0629(10) 0.093(8) Uani 1 1 d .
H17A H 1.0075 0.4051 -0.0358 0.140 Uiso 1 1 calc R
H17B H 0.9013 0.4324 -0.0946 0.140 Uiso 1 1 calc R
H17C H 0.9276 0.3462 -0.0830 0.140 Uiso 1 1 calc R
C18 C 1.1656(11) 0.2210(7) -0.0781(5) 0.028(3) Uani 1 1 d .
C19 C 1.2815(11) 0.2746(7) -0.0805(6) 0.034(3) Uani 1 1 d .
C20 C 1.3207(14) 0.3153(9) -0.0199(7) 0.053(4) Uani 1 1 d .
H20A H 1.3483 0.2798 0.0138 0.079 Uiso 1 1 calc R
H20B H 1.2448 0.3438 -0.0119 0.079 Uiso 1 1 calc R
H20C H 1.3945 0.3487 -0.0221 0.079 Uiso 1 1 calc R
C21 C 1.2323(13) 0.3289(7) -0.1322(7) 0.048(4) Uani 1 1 d .
H21A H 1.1562 0.3561 -0.1229 0.072 Uiso 1 1 calc R
H21B H 1.2052 0.3021 -0.1713 0.072 Uiso 1 1 calc R
H21C H 1.3036 0.3635 -0.1358 0.072 Uiso 1 1 calc R
C22 C 1.3967(13) 0.2303(8) -0.0959(7) 0.046(4) Uani 1 1 d .
H22A H 1.4713 0.2634 -0.0977 0.069 Uiso 1 1 calc R
H22B H 1.3686 0.2061 -0.1362 0.069 Uiso 1 1 calc R
H22C H 1.4244 0.1929 -0.0639 0.069 Uiso 1 1 calc R
C23 C 0.4655(15) 0.9107(8) 0.3141(7) 0.053(4) Uani 1 1 d .
H23A H 0.5334 0.8846 0.3446 0.064 Uiso 1 1 calc R
H23B H 0.4455 0.8804 0.2760 0.064 Uiso 1 1 calc R
C24 C 0.8990(15) 0.9483(8) 0.3402(7) 0.045(4) Uani 1 1 d .
H24A H 0.8271 0.9201 0.3137 0.055 Uiso 1 1 calc R
H24B H 0.8572 0.9856 0.3630 0.055 Uiso 1 1 calc R
C25 C 0.9784(14) 0.8977(8) 0.3852(6) 0.048(4) Uani 1 1 d .
H25A H 1.0219 0.8612 0.3631 0.073 Uiso 1 1 calc R
H25B H 0.9202 0.8724 0.4088 0.073 Uiso 1 1 calc R
H25C H 1.0458 0.9257 0.4136 0.073 Uiso 1 1 calc R
N1 N 1.1471(9) 0.1429(6) 0.1904(4) 0.027(2) Uani 1 1 d .
N2 N 0.6686(8) 0.0991(6) 0.1113(4) 0.028(2) Uani 1 1 d .
N3 N 1.1338(9) -0.1464(6) 0.1052(4) 0.028(2) Uani 1 1 d .
N4 N 1.2311(9) -0.1705(5) 0.1388(4) 0.027(2) Uani 1 1 d .
N5 N 1.3262(11) -0.1902(6) 0.1717(5) 0.044(3) Uani 1 1 d .
N6 N 1.0347(9) -0.1163(5) 0.2196(5) 0.029(2) Uani 1 1 d .
N7 N 1.0247(9) -0.1801(7) 0.2353(5) 0.035(3) Uani 1 1 d U
N8 N 1.0134(11) -0.2407(7) 0.2506(6) 0.051(3) Uani 1 1 d .
N9 N 0.9431(8) -0.0778(5) 0.0311(4) 0.022(2) Uani 1 1 d .
N10 N 0.8310(9) -0.0704(5) 0.0014(4) 0.027(2) Uani 1 1 d .
N11 N 0.7261(9) -0.0626(6) -0.0289(5) 0.037(3) Uani 1 1 d U
O1 O 1.0787(7) 0.0086(4) 0.1382(4) 0.0252(18) Uani 1 1 d .
O2 O 1.0349(7) 0.1777(4) 0.0731(3) 0.0267(18) Uani 1 1 d .
O3 O 0.9173(7) 0.1038(5) 0.2333(3) 0.0282(18) Uani 1 1 d .
H3 H 0.9360 0.0654 0.2554 0.034 Uiso 1 1 d R
O4 O 0.8383(7) -0.0142(5) 0.1386(3) 0.0277(19) Uani 1 1 d .
O5 O 0.8275(6) 0.1109(4) 0.0240(3) 0.0227(17) Uani 1 1 d U
O6 O 0.8407(7) 0.2158(5) 0.1474(4) 0.0296(19) Uani 1 1 d .
H6C H 0.8492 0.2626 0.1264 0.036 Uiso 1 1 d R
O7 O 0.8362(7) 0.2614(4) -0.0186(4) 0.0275(19) Uani 1 1 d .
O8 O 0.8361(8) 0.3227(5) 0.0699(4) 0.035(2) Uani 1 1 d .
O9 O 1.0947(7) 0.2330(5) -0.0384(4) 0.0293(19) Uani 1 1 d .
O10 O 0.8523(8) -0.1695(5) 0.1171(4) 0.0301(19) Uani 1 1 d .
O11 O 0.9752(9) 0.9850(5) 0.3017(4) 0.042(2) Uani 1 1 d .
H11C H 1.0020 0.9515 0.2727 0.051 Uiso 1 1 d R
Cl1 Cl 0.3171(4) 0.9220(2) 0.34507(19) 0.0562(10) Uani 1 1 d .
Cl2 Cl 0.5272(4) 0.9959(2) 0.2970(2) 0.0577(10) Uani 1 1 d .

loop_
_atom_site_aniso_label
_atom_site_aniso_U_11
_atom_site_aniso_U_22
_atom_site_aniso_U_33
_atom_site_aniso_U_23
_atom_site_aniso_U_13
_atom_site_aniso_U_12
Er1 0.0077(2) 0.0377(3) 0.0232(3) -0.0011(3) -0.00149(18) 0.0001(2)
Fe1 0.0095(7) 0.0342(10) 0.0223(8) -0.0009(7) -0.0026(6) -0.0010(7)
Fe2 0.0080(7) 0.0332(10) 0.0227(9) -0.0009(7) -0.0025(6) -0.0022(7)
C1 0.007(4) 0.035(6) 0.029(5) -0.001(5) -0.005(4) -0.001(4)
C2 0.009(5) 0.032(6) 0.029(5) -0.001(5) -0.003(4) 0.006(4)
C3 0.016(6) 0.034(7) 0.031(7) -0.003(5) -0.007(5) -0.005(5)
C4 0.016(6) 0.025(6) 0.023(6) -0.005(5) -0.005(4) -0.007(5)
C5 0.018(6) 0.045(8) 0.021(6) -0.002(6) -0.005(5) -0.001(5)
C6 0.025(6) 0.044(8) 0.023(6) -0.009(6) -0.002(5) 0.000(6)
C7 0.009(5) 0.054(9) 0.040(7) 0.002(6) 0.013(5) 0.000(5)
C8 0.014(6) 0.030(7) 0.042(7) 0.004(6) 0.008(5) -0.006(5)
C9 0.012(5) 0.041(6) 0.030(6) 0.001(5) 0.001(4) -0.010(4)
C10 0.009(5) 0.044(6) 0.028(5) -0.002(5) -0.009(4) -0.002(4)
C11 0.011(5) 0.042(8) 0.040(7) 0.003(6) 0.002(5) 0.009(5)
C12 0.019(6) 0.044(8) 0.037(7) 0.002(6) 0.010(5) 0.002(5)
C13 0.008(5) 0.034(7) 0.039(8) -0.003(6) -0.001(5) -0.004(5)
C14 0.022(6) 0.033(7) 0.036(7) 0.005(6) 0.000(5) -0.006(5)
C15 0.139(19) 0.044(10) 0.051(11) -0.006(8) -0.005(11) -0.018(11)
C16 0.040(8) 0.039(9) 0.074(11) 0.013(8) -0.025(8) -0.004(7)
C17 0.042(10) 0.086(14) 0.17(2) 0.073(14) 0.058(12) 0.039(10)
C18 0.013(6) 0.043(8) 0.026(6) 0.012(6) -0.003(5) -0.008(5)
C19 0.020(6) 0.047(8) 0.033(7) 0.021(6) 0.004(5) 0.000(6)
C20 0.041(8) 0.063(10) 0.053(9) -0.017(8) 0.006(7) -0.038(8)
C21 0.029(7) 0.035(8) 0.083(11) 0.031(8) 0.019(7) 0.007(6)
C22 0.024(7) 0.047(9) 0.069(10) 0.011(8) 0.012(7) 0.002(6)
C23 0.053(9) 0.049(10) 0.051(9) 0.008(7) -0.005(7) 0.013(8)
C24 0.050(9) 0.039(8) 0.049(9) 0.003(7) 0.013(7) 0.013(7)
C25 0.048(9) 0.050(9) 0.042(8) 0.016(7) -0.005(7) -0.001(7)
N1 0.011(5) 0.044(6) 0.024(5) -0.003(5) -0.006(4) -0.002(4)
N2 0.006(4) 0.052(6) 0.025(5) -0.003(5) 0.001(4) 0.003(4)
N3 0.013(5) 0.043(6) 0.025(5) -0.005(5) -0.005(4) -0.004(4)
N4 0.024(5) 0.029(6) 0.025(5) -0.004(4) -0.002(5) 0.004(4)
N5 0.045(7) 0.046(7) 0.035(6) 0.000(5) -0.008(6) 0.013(6)
N6 0.024(5) 0.027(6) 0.034(6) 0.008(5) 0.000(4) 0.002(4)
N7 0.015(5) 0.053(6) 0.033(5) 0.000(5) -0.006(4) 0.000(4)
N8 0.028(6) 0.054(8) 0.066(9) 0.024(7) -0.006(6) -0.005(6)
N9 0.009(4) 0.029(5) 0.024(5) -0.001(4) -0.004(4) -0.003(4)
N10 0.017(5) 0.036(6) 0.027(5) 0.000(4) 0.002(4) -0.004(4)
N11 0.011(5) 0.059(6) 0.036(5) -0.012(5) -0.007(4) 0.005(4)
O1 0.007(4) 0.033(5) 0.031(4) -0.006(4) -0.007(3) -0.001(3)
O2 0.006(3) 0.042(5) 0.028(4) -0.005(4) -0.005(3) -0.004(3)
O3 0.015(4) 0.037(5) 0.029(4) -0.001(4) -0.002(3) 0.001(4)
O4 0.006(4) 0.048(5) 0.027(4) 0.002(4) -0.001(3) 0.005(3)
O5 0.006(3) 0.038(4) 0.022(4) -0.001(3) -0.003(3) 0.002(3)
O6 0.016(4) 0.040(5) 0.032(5) 0.010(4) 0.002(3) 0.004(4)
O7 0.018(4) 0.035(5) 0.026(4) -0.001(4) -0.002(3) -0.004(4)
O8 0.033(5) 0.041(5) 0.028(5) -0.006(4) 0.000(4) -0.001(4)
O9 0.012(4) 0.046(5) 0.028(4) -0.003(4) -0.001(3) -0.003(4)
O10 0.021(4) 0.044(5) 0.024(4) 0.000(4) 0.002(3) 0.001(4)
O11 0.046(6) 0.042(6) 0.041(5) 0.008(4) 0.012(4) 0.008(4)
Cl1 0.044(2) 0.058(3) 0.063(3) 0.0036(19) 0.0014(18) -0.0030(18)
Cl2 0.039(2) 0.069(3) 0.065(3) 0.018(2) 0.0096(18) 0.0019(18)

loop_
_atom_type_symbol
_atom_type_description
_atom_type_scat_dispersion_real
_atom_type_scat_dispersion_imag
_atom_type_scat_source
C C 0.0033 0.0016 'International Tables Vol C Tables 4.2.6.8 and 6.1.1.4'
H H 0.0000 0.0000 'International Tables Vol C Tables 4.2.6.8 and 6.1.1.4'
N N 0.0061 0.0033 'International Tables Vol C Tables 4.2.6.8 and 6.1.1.4'
O O 0.0106 0.0060 'International Tables Vol C Tables 4.2.6.8 and 6.1.1.4'
Cl Cl 0.1484 0.1585 'International Tables Vol C Tables 4.2.6.8 and 6.1.1.4'
Fe Fe 0.3463 0.8444 'International Tables Vol C Tables 4.2.6.8 and 6.1.1.4'
Er Er -0.2586 4.9576 'International Tables Vol C Tables 4.2.6.8 and 6.1.1.4'

loop_
_geom_angle_atom_site_label_1
_geom_angle_atom_site_label_2
_geom_angle_atom_site_label_3
_geom_angle
_geom_angle_site_symmetry_1
_geom_angle_site_symmetry_3
O1 Er1 O2 95.7(3) . .
O1 Er1 O4 66.5(3) . .
O2 Er1 O4 149.6(3) . .
O1 Er1 O5 109.4(3) . .
O2 Er1 O5 66.5(3) . .
O4 Er1 O5 95.2(3) . .
O1 Er1 O6 154.5(3) . .
O2 Er1 O6 77.6(3) . .
O4 Er1 O6 128.8(3) . .
O5 Er1 O6 90.7(3) . .
O1 Er1 O3 93.6(3) . .
O2 Er1 O3 127.5(3) . .
O4 Er1 O3 79.9(3) . .
O5 Er1 O3 152.5(2) . .
O6 Er1 O3 72.4(3) . .
O1 Er1 N1 68.2(3) . .
O2 Er1 N1 67.1(3) . .
O4 Er1 N1 122.2(3) . .
O5 Er1 N1 133.0(3) . .
O6 Er1 N1 86.6(3) . .
O3 Er1 N1 69.1(3) . .
O1 Er1 N2 132.8(3) . .
O2 Er1 N2 122.4(3) . .
O4 Er1 N2 66.8(3) . .
O5 Er1 N2 68.9(3) . .
O6 Er1 N2 68.4(3) . .
O3 Er1 N2 84.5(3) . .
N1 Er1 N2 148.3(3) . .
O1 Er1 Fe1 33.77(18) . .
O2 Er1 Fe1 121.5(2) . .
O4 Er1 Fe1 33.89(18) . .
O5 Er1 Fe1 98.3(2) . .
O6 Er1 Fe1 160.87(19) . .
O3 Er1 Fe1 92.6(2) . .
N1 Er1 Fe1 99.2(2) . .
N2 Er1 Fe1 99.1(2) . .
O1 Er1 Fe2 102.4(2) . .
O2 Er1 Fe2 33.12(18) . .
O4 Er1 Fe2 123.62(19) . .
O5 Er1 Fe2 33.59(18) . .
O6 Er1 Fe2 85.55(19) . .
O3 Er1 Fe2 155.4(2) . .
N1 Er1 Fe2 99.5(2) . .
N2 Er1 Fe2 97.7(2) . .
Fe1 Er1 Fe2 111.16(4) . .
O1 Fe1 O4 80.4(3) . .
O1 Fe1 O10 172.3(3) . .
O4 Fe1 O10 92.5(3) . .
O1 Fe1 N6 96.8(4) . .
O4 Fe1 N6 99.7(4) . .
O10 Fe1 N6 87.3(4) . .
O1 Fe1 N3 94.6(3) . .
O4 Fe1 N3 169.6(4) . .
O10 Fe1 N3 92.0(4) . .
N6 Fe1 N3 90.0(4) . .
O1 Fe1 N9 92.5(3) . .
O4 Fe1 N9 95.4(3) . .
O10 Fe1 N9 85.2(3) . .
N6 Fe1 N9 163.5(4) . .
N3 Fe1 N9 75.6(3) . .
O1 Fe1 Er1 40.8(2) . .
O4 Fe1 Er1 41.1(2) . .
O10 Fe1 Er1 131.6(2) . .
N6 Fe1 Er1 109.2(3) . .
N3 Fe1 Er1 131.5(3) . .
N9 Fe1 Er1 86.7(2) . .
O2 Fe2 O5 80.9(3) . .
O2 Fe2 O7 100.4(3) . .
O5 Fe2 O7 95.7(3) . .
O2 Fe2 O9 90.7(3) . .
O5 Fe2 O9 170.9(3) . .
O7 Fe2 O9 89.2(3) . .
O2 Fe2 N3 169.2(4) . 3_755
O5 Fe2 N3 96.5(3) . 3_755
O7 Fe2 N3 90.2(4) . 3_755
O9 Fe2 N3 91.1(3) . 3_755
O2 Fe2 N9 93.7(3) . 3_755
O5 Fe2 N9 91.2(3) . 3_755
O7 Fe2 N9 165.1(3) . 3_755
O9 Fe2 N9 85.9(3) . 3_755
N3 Fe2 N9 75.9(4) 3_755 3_755
O2 Fe2 Er1 40.4(2) . .
O5 Fe2 Er1 40.7(2) . .
O7 Fe2 Er1 104.0(2) . .
O9 Fe2 Er1 130.5(2) . .
N3 Fe2 Er1 135.2(3) 3_755 .
N9 Fe2 Er1 89.8(2) 3_755 .
N1 C1 C2 110.3(9) . .
N1 C1 H1A 109.6 . .
C2 C1 H1A 109.6 . .
N1 C1 H1B 109.6 . .
C2 C1 H1B 109.6 . .
H1A C1 H1B 108.1 . .
O1 C2 C1 109.2(8) . .
O1 C2 H2A 109.8 . .
C1 C2 H2A 109.8 . .
O1 C2 H2B 109.8 . .
C1 C2 H2B 109.8 . .
H2A C2 H2B 108.3 . .
N1 C3 C4 112.2(9) . .
N1 C3 H3A 109.2 . .
C4 C3 H3A 109.2 . .
N1 C3 H3B 109.2 . .
C4 C3 H3B 109.2 . .
H3A C3 H3B 107.9 . .
O2 C4 C3 108.3(9) . .
O2 C4 H4A 110.0 . .
C3 C4 H4A 110.0 . .
O2 C4 H4B 110.0 . .
C3 C4 H4B 110.0 . .
H4A C4 H4B 108.4 . .
N1 C5 C6 110.9(9) . .
N1 C5 H5A 109.5 . .
C6 C5 H5A 109.5 . .
N1 C5 H5B 109.5 . .
C6 C5 H5B 109.5 . .
H5A C5 H5B 108.1 . .
O3 C6 C5 109.0(9) . .
O3 C6 H6A 109.9 . .
C5 C6 H6A 109.9 . .
O3 C6 H6B 109.9 . .
C5 C6 H6B 109.9 . .
H6A C6 H6B 108.3 . .
N2 C7 C8 110.8(9) . .
N2 C7 H7A 109.5 . .
C8 C7 H7A 109.5 . .
N2 C7 H7B 109.5 . .
C8 C7 H7B 109.5 . .
H7A C7 H7B 108.1 . .
O4 C8 C7 110.7(9) . .
O4 C8 H8A 109.5 . .
C7 C8 H8A 109.5 . .
O4 C8 H8B 109.5 . .
C7 C8 H8B 109.5 . .
H8A C8 H8B 108.1 . .
N2 C9 C10 110.6(9) . .
N2 C9 H9A 109.5 . .
C10 C9 H9A 109.5 . .
N2 C9 H9B 109.5 . .
C10 C9 H9B 109.5 . .
H9A C9 H9B 108.1 . .
O5 C10 C9 109.2(9) . .
O5 C10 H10A 109.8 . .
C9 C10 H10A 109.8 . .
O5 C10 H10B 109.8 . .
C9 C10 H10B 109.8 . .
H10A C10 H10B 108.3 . .
N2 C11 C12 109.7(9) . .
N2 C11 H11A 109.7 . .
C12 C11 H11A 109.7 . .
N2 C11 H11B 109.7 . .
C12 C11 H11B 109.7 . .
H11A C11 H11B 108.2 . .
O6 C12 C11 109.6(10) . .
O6 C12 H12A 109.8 . .
C11 C12 H12A 109.8 . .
O6 C12 H12B 109.8 . .
C11 C12 H12B 109.8 . .
H12A C12 H12B 108.2 . .
O8 C13 O7 125.2(11) . .
O8 C13 C14 119.7(11) . .
O7 C13 C14 115.1(11) . .
C15 C14 C13 111.9(11) . .
C15 C14 C16 108.3(13) . .
C13 C14 C16 107.3(10) . .
C15 C14 C17 114.5(14) . .
C13 C14 C17 108.2(11) . .
C16 C14 C17 106.4(13) . .
C14 C15 H15A 109.5 . .
C14 C15 H15B 109.5 . .
H15A C15 H15B 109.5 . .
C14 C15 H15C 109.5 . .
H15A C15 H15C 109.5 . .
H15B C15 H15C 109.5 . .
C14 C16 H16A 109.5 . .
C14 C16 H16B 109.5 . .
H16A C16 H16B 109.5 . .
C14 C16 H16C 109.5 . .
H16A C16 H16C 109.5 . .
H16B C16 H16C 109.5 . .
C14 C17 H17A 109.5 . .
C14 C17 H17B 109.5 . .
H17A C17 H17B 109.5 . .
C14 C17 H17C 109.5 . .
H17A C17 H17C 109.5 . .
H17B C17 H17C 109.5 . .
O10 C18 O9 125.0(10) 3_755 .
O10 C18 C19 117.0(11) 3_755 .
O9 C18 C19 117.9(11) . .
C20 C19 C21 109.7(12) . .
C20 C19 C22 111.8(11) . .
C21 C19 C22 109.6(11) . .
C20 C19 C18 110.6(10) . .
C21 C19 C18 106.8(10) . .
C22 C19 C18 108.3(11) . .
C19 C20 H20A 109.5 . .
C19 C20 H20B 109.5 . .
H20A C20 H20B 109.5 . .
C19 C20 H20C 109.5 . .
H20A C20 H20C 109.5 . .
H20B C20 H20C 109.5 . .
C19 C21 H21A 109.5 . .
C19 C21 H21B 109.5 . .
H21A C21 H21B 109.5 . .
C19 C21 H21C 109.5 . .
H21A C21 H21C 109.5 . .
H21B C21 H21C 109.5 . .
C19 C22 H22A 109.5 . .
C19 C22 H22B 109.5 . .
H22A C22 H22B 109.5 . .
C19 C22 H22C 109.5 . .
H22A C22 H22C 109.5 . .
H22B C22 H22C 109.5 . .
Cl2 C23 Cl1 110.7(8) . .
Cl2 C23 H23A 109.5 . .
Cl1 C23 H23A 109.5 . .
Cl2 C23 H23B 109.5 . .
Cl1 C23 H23B 109.5 . .
H23A C23 H23B 108.1 . .
O11 C24 C25 113.2(12) . .
O11 C24 H24A 108.9 . .
C25 C24 H24A 108.9 . .
O11 C24 H24B 108.9 . .
C25 C24 H24B 108.9 . .
H24A C24 H24B 107.7 . .
C24 C25 H25A 109.5 . .
C24 C25 H25B 109.5 . .
H25A C25 H25B 109.5 . .
C24 C25 H25C 109.5 . .
H25A C25 H25C 109.5 . .
H25B C25 H25C 109.5 . .
C1 N1 C3 110.1(9) . .
C1 N1 C5 111.8(9) . .
C3 N1 C5 110.6(9) . .
C1 N1 Er1 108.1(6) . .
C3 N1 Er1 104.6(6) . .
C5 N1 Er1 111.3(6) . .
C7 N2 C11 112.9(9) . .
C7 N2 C9 110.0(10) . .
C11 N2 C9 109.8(9) . .
C7 N2 Er1 105.4(6) . .
C11 N2 Er1 111.4(7) . .
C9 N2 Er1 107.0(6) . .
N4 N3 Fe2 129.6(8) . 3_755
N4 N3 Fe1 128.2(8) . .
Fe2 N3 Fe1 101.3(4) 3_755 .
N5 N4 N3 176.7(13) . .
N7 N6 Fe1 122.3(8) . .
N8 N7 N6 179.0(14) . .
N10 N9 Fe1 120.5(7) . .
N10 N9 Fe2 117.8(7) . 3_755
Fe1 N9 Fe2 99.9(4) . 3_755
N11 N10 N9 177.4(12) . .
C2 O1 Fe1 124.6(7) . .
C2 O1 Er1 123.7(6) . .
Fe1 O1 Er1 105.5(3) . .
C4 O2 Fe2 128.1(7) . .
C4 O2 Er1 125.2(6) . .
Fe2 O2 Er1 106.5(3) . .
C6 O3 Er1 114.9(7) . .
C6 O3 H3 99.1 . .
Er1 O3 H3 120.0 . .
C8 O4 Fe1 130.1(7) . .
C8 O4 Er1 124.8(7) . .
Fe1 O4 Er1 105.1(3) . .
C10 O5 Fe2 119.9(7) . .
C10 O5 Er1 123.9(6) . .
Fe2 O5 Er1 105.7(3) . .
C12 O6 Er1 115.5(7) . .
C12 O6 H6C 109.0 . .
Er1 O6 H6C 127.9 . .
C13 O7 Fe2 137.6(7) . .
C18 O9 Fe2 131.5(8) . .
C18 O10 Fe1 132.5(7) 3_755 .
C24 O11 H11C 111.2 . .

loop_
_geom_bond_atom_site_label_1
_geom_bond_atom_site_label_2
_geom_bond_distance
_geom_bond_site_symmetry_2
Er1 O1 2.279(7) .
Er1 O2 2.280(8) .
Er1 O4 2.288(8) .
Er1 O5 2.288(7) .
Er1 O6 2.347(8) .
Er1 O3 2.365(8) .
Er1 N1 2.566(9) .
Er1 N2 2.576(8) .
Er1 Fe1 3.3637(18) .
Er1 Fe2 3.3748(17) .
Fe1 O1 1.940(8) .
Fe1 O4 1.942(8) .
Fe1 O10 2.025(8) .
Fe1 N6 2.042(10) .
Fe1 N3 2.122(10) .
Fe1 N9 2.131(9) .
Fe2 O2 1.923(7) .
Fe2 O5 1.939(7) .
Fe2 O7 1.967(8) .
Fe2 O9 2.049(8) .
Fe2 N3 2.103(9) 3_755
Fe2 N9 2.139(9) 3_755
C1 N1 1.471(14) .
C1 C2 1.499(16) .
C1 H1A 0.9900 .
C1 H1B 0.9900 .
C2 O1 1.448(12) .
C2 H2A 0.9900 .
C2 H2B 0.9900 .
C3 N1 1.474(15) .
C3 C4 1.505(15) .
C3 H3A 0.9900 .
C3 H3B 0.9900 .
C4 O2 1.446(12) .
C4 H4A 0.9900 .
C4 H4B 0.9900 .
C5 N1 1.478(14) .
C5 C6 1.505(16) .
C5 H5A 0.9900 .
C5 H5B 0.9900 .
C6 O3 1.453(13) .
C6 H6A 0.9900 .
C6 H6B 0.9900 .
C7 N2 1.477(15) .
C7 C8 1.501(16) .
C7 H7A 0.9900 .
C7 H7B 0.9900 .
C8 O4 1.419(12) .
C8 H8A 0.9900 .
C8 H8B 0.9900 .
C9 N2 1.496(14) .
C9 C10 1.517(16) .
C9 H9A 0.9900 .
C9 H9B 0.9900 .
C10 O5 1.430(12) .
C10 H10A 0.9900 .
C10 H10B 0.9900 .
C11 N2 1.490(15) .
C11 C12 1.496(17) .
C11 H11A 0.9900 .
C11 H11B 0.9900 .
C12 O6 1.433(13) .
C12 H12A 0.9900 .
C12 H12B 0.9900 .
C13 O8 1.243(14) .
C13 O7 1.284(14) .
C13 C14 1.523(17) .
C14 C15 1.51(2) .
C14 C16 1.526(17) .
C14 C17 1.528(19) .
C15 H15A 0.9800 .
C15 H15B 0.9800 .
C15 H15C 0.9800 .
C16 H16A 0.9800 .
C16 H16B 0.9800 .
C16 H16C 0.9800 .
C17 H17A 0.9800 .
C17 H17B 0.9800 .
C17 H17C 0.9800 .
C18 O10 1.259(14) 3_755
C18 O9 1.261(14) .
C18 C19 1.546(16) .
C19 C20 1.510(18) .
C19 C21 1.516(17) .
C19 C22 1.523(17) .
C20 H20A 0.9800 .
C20 H20B 0.9800 .
C20 H20C 0.9800 .
C21 H21A 0.9800 .
C21 H21B 0.9800 .
C21 H21C 0.9800 .
C22 H22A 0.9800 .
C22 H22B 0.9800 .
C22 H22C 0.9800 .
C23 Cl2 1.740(16) .
C23 Cl1 1.800(16) .
C23 H23A 0.9900 .
C23 H23B 0.9900 .
C24 O11 1.426(16) .
C24 C25 1.474(18) .
C24 H24A 0.9900 .
C24 H24B 0.9900 .
C25 H25A 0.9800 .
C25 H25B 0.9800 .
C25 H25C 0.9800 .
N3 N4 1.203(13) .
N3 Fe2 2.103(9) 3_755
N4 N5 1.153(13) .
N6 N7 1.219(14) .
N7 N8 1.163(15) .
N9 N10 1.216(12) .
N9 Fe2 2.139(9) 3_755
N10 N11 1.158(13) .
O3 H3 0.8499 .
O6 H6C 0.9798 .
O10 C18 1.259(14) 3_755
O11 H11C 0.9599 .

loop_
_geom_hbond_atom_site_label_D
_geom_hbond_atom_site_label_H
_geom_hbond_atom_site_label_A
_geom_hbond_distance_DH
_geom_hbond_distance_HA
_geom_hbond_distance_DA
_geom_hbond_angle_DHA
_geom_hbond_site_symmetry_A
O3 H3 O11 0.85 1.78 2.632(12) 179.9 1_545
O6 H6C O8 0.98 1.64 2.579(12) 159.1 .
O11 H11C N6 0.96 1.77 2.731(14) 173.4 1_565
